data_1563354
loop_
_publ_author_name
'Zhu, Xin-Qi'
'Hong, Pan'
'Zheng, Yan-Xin'
'Zhen, Ying-Ying'
'Hong, Feng-Lin'
'Lu, Xin'
'Ye, Long-Wu'

_publ_section_title
;
 Copper-catalyzed asymmetric cyclization of alkenyl diynes: method
 development and new mechanistic insights
;
_journal_name_full 'Chemical Science'
_journal_paper_doi 10.1039/D1SC02773E
_journal_year 2021
_chemical_absolute_configuration rm
_chemical_formula_moiety 'C24 H23 N O2 S2'
_chemical_formula_sum 'C24 H23 N O2 S2'
_chemical_formula_weight 421.55
_space_group_crystal_system orthorhombic
_space_group_IT_number 19
_space_group_name_Hall 'P 2ac 2ab'
_space_group_name_H-M_alt 'P 21 21 21'
_atom_sites_solution_hydrogens geom
_atom_sites_solution_primary dual
_audit_creation_date 2019-12-11
_audit_creation_method
;
Olex2 1.2
(compiled 2018.05.29 svn.r3508 for OlexSys, GUI svn.r5506)
;
_audit_update_record
;
2020-11-24 deposited with the CCDC.	2021-06-11 downloaded from the CCDC.
;
_cell_angle_alpha 90
_cell_angle_beta 90
_cell_angle_gamma 90
_cell_formula_units_Z 4
_cell_length_a 5.24790(4)
_cell_length_b 18.15502(12)
_cell_length_c 21.35505(16)
_cell_measurement_reflns_used 29499
_cell_measurement_temperature 100(1)
_cell_measurement_theta_max 69.9490
_cell_measurement_theta_min 3.1970
_cell_volume 2034.62(3)
_computing_cell_refinement 'CrysAlisPro 1.171.40.53 (Rigaku OD, 2019)'
_computing_data_collection 'CrysAlisPro 1.171.40.53 (Rigaku OD, 2019)'
_computing_data_reduction 'CrysAlisPro 1.171.40.53 (Rigaku OD, 2019)'
_computing_molecular_graphics 'Olex2 (Dolomanov et al., 2009)'
_computing_publication_material 'Olex2 (Dolomanov et al., 2009)'
_computing_structure_refinement 'ShelXL (Sheldrick, 2015)'
_computing_structure_solution 'ShelXT (Sheldrick, 2015)'
_diffrn_ambient_environment N~2~
_diffrn_ambient_temperature 100(1)
_diffrn_detector 'CCD plate'
_diffrn_detector_area_resol_mean 10.0000
_diffrn_detector_type HyPix
_diffrn_measured_fraction_theta_full 0.999
_diffrn_measured_fraction_theta_max 0.979
_diffrn_measurement_details
;
List of Runs (angles in degrees, time in seconds):

  # Type    Start    End  Width  t~exp~   \w     \q     \k     \f   Frames
#--------------------------------------------------------------------------
  1  \w     11.00  37.00   0.50    0.05    --    0.00  92.00  25.00   52
  2  \w    -10.00  22.00   0.50    0.05    --    0.00 -92.00 -87.00   64
  3  \w   -143.00-118.00   0.50    0.12    --  -88.50 -92.00 -87.00   50
  4  \w     23.00  64.00   0.50    0.12    --   94.94 -92.00 -87.00   82
  5  \w     75.00 100.00   0.50    0.12    --   94.94 -92.00 -87.00   50
  6  \w    131.00 156.00   0.50    0.12    --   94.94  92.00  25.00   50
  7  \w    -10.00  15.00   0.50    0.05    --    0.00 -37.00 -90.00   50
  8  \w    -12.00  14.00   0.50    0.05    --    0.00 -19.00  60.00   52
  9  \w    -65.00  16.00   0.50    0.05    --    0.00 -19.00 -30.00  162
 10  \w    -25.00  14.00   0.50    0.05    --    0.00 -57.00-180.00   78
 11  \w    -73.00 -17.00   0.50    0.05    --    0.00 -37.00 -90.00  112
 12  \w    -14.00  18.00   0.50    0.05    --    0.00  57.00  30.00   64
 13  \w     39.00  68.00   0.50    0.05    --    0.00  37.00  90.00   58
 14  \w    -73.00 -35.00   0.50    0.05    --    0.00 -19.00  60.00   76
 15  \w    -14.00  50.00   0.50    0.05    --    0.00  37.00-150.00  128
 16  \w     -9.00  20.00   0.50    0.05    --    0.00  37.00  90.00   58
 17  \w    -31.00  -5.00   0.50    0.05    --    0.00 -77.00 -60.00   52
 18  \w    -24.00  15.00   0.50    0.05    --    0.00 -37.00-180.00   78
 19  \w    -56.00 -22.00   0.50    0.05    --    0.00 -19.00-120.00   68
 20  \w     39.00  64.00   0.50    0.05    --    0.00  57.00  30.00   50
 21  \w    -68.00 -42.00   0.50    0.05    --    0.00 -37.00-180.00   52
 22  \w    -70.00 -45.00   0.50    0.05    --    0.00 -57.00-180.00   50
 23  \w    -19.00  15.00   0.50    0.05    --    0.00 -37.00   0.00   68
 24  \w   -144.00-114.00   0.50    0.12    --  -88.50 -47.00  93.80   60
 25  \w    -97.00 -72.00   0.50    0.12    --  -88.50 -57.00 -60.00   50
 26  \w    -93.00 -67.00   0.50    0.12    --  -88.50 -70.00 -83.27   52
 27  \w   -157.00-131.00   0.50    0.12    --  -88.50 -77.00 150.00   52
 28  \w    -90.00 -64.00   0.50    0.12    --  -88.50 -78.00 -24.08   52
 29  \w    -99.00 -73.00   0.50    0.12    --  -88.50 -37.00 -60.00   52
 30  \w   -138.00-105.00   0.50    0.12    --  -88.50 -57.00 -60.00   66
 31  \w   -155.00-129.00   0.50    0.12    --  -88.50 -57.00-150.00   52
 32  \w    -91.00 -65.00   0.50    0.12    --  -88.50 -77.00 150.00   52
 33  \w   -149.00-123.00   0.50    0.12    --  -88.50 -77.00 -60.00   52
 34  \w    -90.00 -65.00   0.50    0.12    --  -88.50 -77.00 -60.00   50
 35  \w   -100.00 -73.00   0.50    0.12    --  -88.50 -37.00 -30.00   54
 36  \w   -155.00-129.00   0.50    0.12    --  -88.50 -77.00  30.00   52
 37  \w   -159.00-111.00   0.50    0.12    --  -88.50 -78.00  10.10   96
 38  \w    -94.00 -68.00   0.50    0.12    --  -88.50 -70.00-148.12   52
 39  \w    -87.00 -62.00   0.50    0.12    --  -88.50 -83.00  72.73   50
 40  \w   -154.00-128.00   0.50    0.12    --  -88.50 -83.00  72.73   52
 41  \w    -90.00 -65.00   0.50    0.12    --  -88.50 -77.00-120.00   50
 42  \w    -95.00 -69.00   0.50    0.12    --  -88.50 -65.00-113.00   52
 43  \w    -90.00 -65.00   0.50    0.12    --  -88.50 -80.00 -41.83   50
 44  \w    -88.00 -63.00   0.50    0.12    --  -88.50 -81.00 136.99   50
 45  \w   -159.00-105.00   0.50    0.12    --  -88.50 -77.00-120.00  108
 46  \w    -98.00 -73.00   0.50    0.12    --  -88.50 -37.00  47.86   50
 47  \w    -94.00 -69.00   0.50    0.12    --  -88.50 -66.00  67.70   50
 48  \w    -88.00 -63.00   0.50    0.12    --  -88.50 -81.00  21.81   50
 49  \w    -93.00 -68.00   0.50    0.12    --  -88.50 -69.00  -8.12   50
 50  \w    -94.00 -68.00   0.50    0.12    --  -88.50 -68.00 130.33   52
 51  \w    -92.00 -66.00   0.50    0.12    --  -88.50 -73.00-177.86   52
 52  \w    -90.00 -65.00   0.50    0.12    --  -88.50 -76.00  43.95   50
 53  \w    -89.00 -63.00   0.50    0.12    --  -88.50 -80.00 169.71   52
 54  \w   -160.00-116.00   0.50    0.12    --  -88.50 -80.00 169.71   88
 55  \w   -122.00 -75.00   0.50    0.12    --  -88.50 -37.00 120.00   94
 56  \w    -88.00 -63.00   0.50    0.12    --  -88.50 -80.00  73.01   50
 57  \w    -99.00 -74.00   0.50    0.12    --  -88.50 -48.00 -56.72   50
 58  \w   -117.00 -72.00   0.50    0.12    --  -88.50 -57.00-150.00   90
 59  \w   -160.00 -75.00   0.50    0.12    --  -88.50 -32.00 -17.13  170
 60  \w    -90.00 -65.00   0.50    0.12    --  -88.50 -77.00-150.00   50
 61  \w    -90.00 -65.00   0.50    0.12    --  -88.50 -76.00  56.21   50
 62  \w    -89.00 -63.00   0.50    0.12    --  -88.50 -80.00 112.63   52
 63  \w    -87.00 -62.00   0.50    0.12    --  -88.50 -83.00 -75.94   50
 64  \w    -87.00 -62.00   0.50    0.12    --  -88.50 -82.00-154.36   50
 65  \w    -95.00 -70.00   0.50    0.12    --  -88.50 -64.00-148.22   50
 66  \w    -91.00 -66.00   0.50    0.12    --  -88.50 -73.00 -73.17   50
 67  \w    -91.00 -27.00   0.50    0.12    --  -88.50 125.00 150.00  128
 68  \w   -148.00 -73.00   0.50    0.12    --  -88.50 -52.00-120.96  150
 69  \w   -130.00-104.00   0.50    0.12    --  -88.50 -48.00 -56.72   52
 70  \w    -40.00 -15.00   0.50    0.12    --  -88.50  92.00  25.00   50
 71  \w   -134.00 -78.00   0.50    0.12    --  -88.50 -29.00  33.43  112
 72  \w    -79.00 -30.00   0.50    0.12    --  -88.50 125.00-180.00   98
 73  \w    -99.00 -74.00   0.50    0.12    --  -88.50 -57.00-139.35   50
 74  \w    -97.00 -72.00   0.50    0.12    --  -88.50 -58.00 -17.11   50
 75  \w   -102.00 -73.00   0.50    0.12    --  -88.50 -43.00 143.34   58
 76  \w    -90.00 -65.00   0.50    0.12    --  -88.50 -77.00  30.00   50
 77  \w   -108.00 -73.00   0.50    0.12    --  -88.50 -47.00  93.80   70
 78  \w   -156.00-130.00   0.50    0.12    --  -88.50 -75.00-107.77   52
 79  \w    -90.00 -65.00   0.50    0.12    --  -88.50 -75.00-107.77   50
 80  \w    -89.00 -64.00   0.50    0.12    --  -88.50 -78.00  10.10   50
 81  \w    -99.00 -63.00   0.50    0.12    --  -88.50 -81.00 103.09   72
 82  \w    -98.00 -73.00   0.50    0.12    --  -88.50 -47.00  32.37   50
 83  \w   -150.00 -73.00   0.50    0.12    --  -88.50 -44.00 -81.85  154
 84  \w    -98.00 -73.00   0.50    0.12    --  -88.50 -40.00   7.75   50
 85  \w    -94.00 -69.00   0.50    0.12    --  -88.50 -69.00 -19.53   50
 86  \w   -159.00-119.00   0.50    0.12    --  -88.50 -68.00-146.01   80
 87  \w    -93.00 -68.00   0.50    0.12    --  -88.50 -68.00-146.01   50
 88  \w    -91.00 -66.00   0.50    0.12    --  -88.50 -77.00 120.00   50
 89  \w    -90.00 -65.00   0.50    0.12    --  -88.50 -76.00 -42.75   50
 90  \w   -124.00 -74.00   0.50    0.12    --  -88.50 -48.00 -86.74  100
 91  \w    -97.00 -72.00   0.50    0.12    --  -88.50 -51.00 177.27   50
 92  \w    -78.00 -44.00   0.50    0.12    --  -88.50  92.00  25.00   68
 93  \w    -98.00 -73.00   0.50    0.12    --  -88.50 -40.00 149.55   50
 94  \w    -90.00 -65.00   0.50    0.12    --  -88.50 -77.00-180.00   50
 95  \w     32.00 119.00   0.50    0.12    --   94.94 -77.00 -30.00  174
 96  \w     33.00 115.00   0.50    0.12    --   94.94 -77.00 -90.00  164
 97  \w     77.00 105.00   0.50    0.12    --   94.94 -99.00 120.00   56
 98  \w     27.00  72.00   0.50    0.12    --   94.94 -99.00 120.00   90
 99  \w     22.00 112.00   0.50    0.12    --   94.94 -77.00 120.00  180
;
_diffrn_measurement_device 'four-circle diffractometer'
_diffrn_measurement_device_type 'XtaLAB Synergy, Dualflex, HyPix'
_diffrn_measurement_method '\w scans'
_diffrn_orient_matrix_type 'CrysAlisPro convention (1999,Acta A55,543-557)'
_diffrn_orient_matrix_UB_11 -0.0608926000
_diffrn_orient_matrix_UB_12 0.0493790000
_diffrn_orient_matrix_UB_13 0.0567218000
_diffrn_orient_matrix_UB_21 0.1160754000
_diffrn_orient_matrix_UB_22 0.0666341000
_diffrn_orient_matrix_UB_23 -0.0343952000
_diffrn_orient_matrix_UB_31 -0.2626411000
_diffrn_orient_matrix_UB_32 0.0179992000
_diffrn_orient_matrix_UB_33 -0.0283440000
_diffrn_radiation_monochromator mirror
_diffrn_radiation_probe x-ray
_diffrn_radiation_type CuK\a
_diffrn_radiation_wavelength 1.54184
_diffrn_reflns_av_R_equivalents 0.0560
_diffrn_reflns_av_unetI/netI 0.0201
_diffrn_reflns_Laue_measured_fraction_full 0.999
_diffrn_reflns_Laue_measured_fraction_max 0.979
_diffrn_reflns_limit_h_max 6
_diffrn_reflns_limit_h_min -6
_diffrn_reflns_limit_k_max 21
_diffrn_reflns_limit_k_min -21
_diffrn_reflns_limit_l_max 25
_diffrn_reflns_limit_l_min -25
_diffrn_reflns_number 48123
_diffrn_reflns_point_group_measured_fraction_full 0.998
_diffrn_reflns_point_group_measured_fraction_max 0.968
_diffrn_reflns_theta_full 67.684
_diffrn_reflns_theta_max 70.570
_diffrn_reflns_theta_min 3.195
_diffrn_source 'micro-focus sealed X-ray tube'
_diffrn_source_type 'PhotonJet (Cu) X-ray Source'
_exptl_absorpt_coefficient_mu 2.535
_exptl_absorpt_correction_T_max 1.00000
_exptl_absorpt_correction_T_min 0.53372
_exptl_absorpt_correction_type multi-scan
_exptl_absorpt_process_details
;
CrysAlisPro 1.171.40.53 (Rigaku Oxford Diffraction, 2019)
Empirical absorption correction using spherical harmonics,
 implemented in SCALE3 ABSPACK scaling algorithm.
;
_exptl_crystal_colour 'clear light colourless'
_exptl_crystal_colour_lustre clear
_exptl_crystal_colour_modifier light
_exptl_crystal_colour_primary colourless
_exptl_crystal_density_diffrn 1.376
_exptl_crystal_description block
_exptl_crystal_F_000 888
_exptl_crystal_recrystallization_method 'Re-crystallisation from solvent: hexane and ethyl acetate'
_exptl_crystal_size_max 0.1
_exptl_crystal_size_mid 0.05
_exptl_crystal_size_min 0.05
_refine_diff_density_max 0.522
_refine_diff_density_min -0.318
_refine_diff_density_rms 0.043
_refine_ls_abs_structure_details
;
 Flack x determined using 1505 quotients [(I+)-(I-)]/[(I+)+(I-)]
 (Parsons and Flack (2004), Acta Cryst. A60, s61).
;
_refine_ls_abs_structure_Flack 0.000(6)
_refine_ls_extinction_method none
_refine_ls_goodness_of_fit_ref 1.040
_refine_ls_hydrogen_treatment constr
_refine_ls_matrix_type full
_refine_ls_number_parameters 264
_refine_ls_number_reflns 3781
_refine_ls_number_restraints 0
_refine_ls_restrained_S_all 1.040
_refine_ls_R_factor_all 0.0286
_refine_ls_R_factor_gt 0.0281
_refine_ls_shift/su_max 0.001
_refine_ls_shift/su_mean 0.000
_refine_ls_structure_factor_coef Fsqd
_refine_ls_weighting_details
;
 w=1/[\s^2^(Fo^2^)+(0.0400P)^2^+0.9000P]
 where P=(Fo^2^+2Fc^2^)/3
;
_refine_ls_weighting_scheme calc
_refine_ls_wR_factor_gt 0.0740
_refine_ls_wR_factor_ref 0.0745
_reflns_Friedel_coverage 0.687
_reflns_Friedel_fraction_full 0.997
_reflns_Friedel_fraction_max 0.954
_reflns_number_gt 3719
_reflns_number_total 3781
_reflns_threshold_expression 'I > 2\s(I)'
_cod_data_source_file d1sc02773e2.cif
_cod_data_source_block exp_7549
_cod_database_code 1563354
_shelxl_version_number 2013-2
_shelx_space_group_comment
;
The symmetry employed for this shelxl refinement is uniquely defined
by the following loop, which should always be used as a source of
symmetry information in preference to the above space-group names.
They are only intended as comments.
;
_reflns_odcompleteness_completeness 99.95
_reflns_odcompleteness_iscentric 1
_reflns_odcompleteness_theta 63.60
_olex2_refinement_description
;
1. Fixed Uiso
 At 1.2 times of:
  All C(H) groups, All C(H,H) groups
 At 1.5 times of:
  All C(H,H,H) groups
2.a Ternary CH refined with riding coordinates:
 C15(H15)
2.b Secondary CH2 refined with riding coordinates:
 C12(H12A,H12B), C13(H13A,H13B), C14(H14A,H14B)
2.c Aromatic/amide H refined with riding coordinates:
 C3(H3), C4(H4), C5(H5), C6(H6), C8(H8), C9(H9), C19(H19), C20(H20), C21(H21),
 C22(H22)
2.d Idealised Me refined as rotating group:
 C1(H1A,H1B,H1C), C23(H23A,H23B,H23C)
;
_olex2_submission_special_instructions 'No special instructions were received'
_oxdiff_exptl_absorpt_empirical_details
;
Empirical correction (ABSPACK) includes:
- Absorption correction using spherical harmonics
- Frame scaling
;
_oxdiff_exptl_absorpt_empirical_full_max 1.781
_oxdiff_exptl_absorpt_empirical_full_min 0.396

loop_
_space_group_symop_operation_xyz
'x, y, z'
'-x+1/2, -y, z+1/2'
'-x, y+1/2, -z+1/2'
'x+1/2, -y+1/2, -z'

loop_
_atom_site_label
_atom_site_type_symbol
_atom_site_fract_x
_atom_site_fract_y
_atom_site_fract_z
_atom_site_U_iso_or_equiv
_atom_site_adp_type
_atom_site_occupancy
_atom_site_site_symmetry_order
_atom_site_calc_flag
_atom_site_refinement_flags_posn
_atom_site_refinement_flags_adp
_atom_site_refinement_flags_occupancy
_atom_site_disorder_assembly
_atom_site_disorder_group
S1 S 0.26949(11) 0.37739(3) 0.45081(2) 0.01856(14) Uani 1 1 d . . . . .
S2 S 0.67971(14) 0.87591(4) 0.60876(3) 0.03629(19) Uani 1 1 d . . . . .
O1 O 0.1593(3) 0.31066(8) 0.47370(7) 0.0224(4) Uani 1 1 d . . . . .
O2 O 0.1143(3) 0.43635(9) 0.42831(8) 0.0247(4) Uani 1 1 d . . . . .
N1 N 0.4359(4) 0.41192(10) 0.51014(9) 0.0190(4) Uani 1 1 d . . . . .
C00J C 0.7096(5) 0.77921(13) 0.60333(11) 0.0219(5) Uani 1 1 d . . . . .
C1 C 1.0591(5) 0.29842(16) 0.25566(12) 0.0302(6) Uani 1 1 d . . . . .
H1A H 1.0265 0.3251 0.2177 0.045 Uiso 1 1 calc GR . . . .
H1B H 1.0503 0.2465 0.2475 0.045 Uiso 1 1 calc GR . . . .
H1C H 1.2258 0.3107 0.2710 0.045 Uiso 1 1 calc GR . . . .
C2 C 0.8628(5) 0.31875(14) 0.30398(11) 0.0236(5) Uani 1 1 d . . . . .
C3 C 0.7808(5) 0.26700(13) 0.34761(11) 0.0234(5) Uani 1 1 d . . . . .
H3 H 0.8488 0.2197 0.3465 0.028 Uiso 1 1 calc R . . . .
C4 C 0.7594(5) 0.38954(14) 0.30657(11) 0.0255(5) Uani 1 1 d . . . . .
H4 H 0.8128 0.4249 0.2779 0.031 Uiso 1 1 calc R . . . .
C5 C 0.5998(5) 0.28426(13) 0.39269(11) 0.0217(5) Uani 1 1 d . . . . .
H5 H 0.5478 0.2491 0.4217 0.026 Uiso 1 1 calc R . . . .
C6 C 0.5778(5) 0.40801(14) 0.35130(11) 0.0244(5) Uani 1 1 d . . . . .
H6 H 0.5107 0.4554 0.3528 0.029 Uiso 1 1 calc R . . . .
C7 C 0.4977(5) 0.35479(13) 0.39375(11) 0.0198(5) Uani 1 1 d . . . . .
C8 C 0.5968(4) 0.36990(12) 0.54839(10) 0.0199(5) Uani 1 1 d . . . . .
H8 H 0.6061 0.3188 0.5501 0.024 Uiso 1 1 calc R . . . .
C9 C 0.4840(5) 0.48768(12) 0.51902(11) 0.0192(5) Uani 1 1 d . . . . .
H9 H 0.4073 0.5268 0.4981 0.023 Uiso 1 1 calc R . . . .
C10 C 0.7357(5) 0.41813(12) 0.58231(10) 0.0187(5) Uani 1 1 d . . . . .
C11 C 0.6661(5) 0.49181(12) 0.56448(11) 0.0188(5) Uani 1 1 d . . . . .
C12 C 1.1567(5) 0.44225(15) 0.72588(12) 0.0292(6) Uani 1 1 d . . . . .
H12A H 1.3182 0.4173 0.7197 0.035 Uiso 1 1 calc R . . . .
H12B H 1.1292 0.4489 0.7704 0.035 Uiso 1 1 calc R . . . .
C13 C 0.9367(5) 0.39735(14) 0.69662(11) 0.0247(5) Uani 1 1 d . . . . .
H13A H 0.9645 0.3448 0.7011 0.030 Uiso 1 1 calc R . . . .
H13B H 0.7737 0.4103 0.7150 0.030 Uiso 1 1 calc R . . . .
C14 C 1.1557(5) 0.51786(14) 0.69160(11) 0.0251(5) Uani 1 1 d . . . . .
H14A H 1.0864 0.5563 0.7182 0.030 Uiso 1 1 calc R . . . .
H14B H 1.3262 0.5317 0.6786 0.030 Uiso 1 1 calc R . . . .
C15 C 0.9532(5) 0.42165(12) 0.62771(11) 0.0199(5) Uani 1 1 d . . . . .
H15 H 1.1064 0.4007 0.6084 0.024 Uiso 1 1 calc R . . . .
C16 C 0.9868(5) 0.50435(13) 0.63585(11) 0.0204(5) Uani 1 1 d . . . . .
C17 C 0.8209(5) 0.54432(13) 0.60133(10) 0.0194(5) Uani 1 1 d . . . . .
C18 C 0.7840(5) 0.62516(13) 0.60163(10) 0.0204(5) Uani 1 1 d . . . . .
C19 C 0.9556(5) 0.67176(14) 0.63217(12) 0.0248(5) Uani 1 1 d . . . . .
H19 H 1.0977 0.6517 0.6519 0.030 Uiso 1 1 calc R . . . .
C20 C 0.5774(5) 0.65770(13) 0.57165(11) 0.0237(5) Uani 1 1 d . . . . .
H20 H 0.4602 0.6279 0.5511 0.028 Uiso 1 1 calc R . . . .
C21 C 0.9178(5) 0.74745(13) 0.63362(13) 0.0271(6) Uani 1 1 d . . . . .
H21 H 1.0325 0.7773 0.6550 0.032 Uiso 1 1 calc R . . . .
C22 C 0.5408(5) 0.73397(13) 0.57152(11) 0.0235(5) Uani 1 1 d . . . . .
H22 H 0.4034 0.7543 0.5501 0.028 Uiso 1 1 calc R . . . .
C23 C 0.4063(7) 0.89610(16) 0.5637(2) 0.0545(10) Uani 1 1 d . . . . .
H23A H 0.4294 0.8780 0.5219 0.082 Uiso 1 1 calc GR . . . .
H23B H 0.3807 0.9484 0.5626 0.082 Uiso 1 1 calc GR . . . .
H23C H 0.2602 0.8729 0.5822 0.082 Uiso 1 1 calc GR . . . .

loop_
_atom_site_aniso_label
_atom_site_aniso_U_11
_atom_site_aniso_U_22
_atom_site_aniso_U_33
_atom_site_aniso_U_23
_atom_site_aniso_U_13
_atom_site_aniso_U_12
S1 0.0204(3) 0.0139(2) 0.0213(3) -0.0016(2) -0.0030(2) -0.0003(2)
S2 0.0425(4) 0.0165(3) 0.0498(4) -0.0069(3) -0.0223(3) 0.0018(3)
O1 0.0233(9) 0.0169(8) 0.0270(8) -0.0024(6) 0.0025(7) -0.0035(7)
O2 0.0253(9) 0.0187(8) 0.0302(9) -0.0026(7) -0.0083(7) 0.0035(7)
N1 0.0232(10) 0.0138(9) 0.0201(9) -0.0021(7) -0.0033(8) -0.0007(8)
C00J 0.0260(13) 0.0159(11) 0.0238(11) -0.0028(9) 0.0004(10) -0.0003(10)
C1 0.0289(14) 0.0372(14) 0.0245(12) 0.0013(11) 0.0023(11) -0.0038(12)
C2 0.0215(12) 0.0300(12) 0.0193(11) -0.0006(10) -0.0028(10) -0.0054(11)
C3 0.0271(13) 0.0197(11) 0.0234(11) -0.0012(9) -0.0006(10) 0.0014(11)
C4 0.0255(13) 0.0268(13) 0.0243(11) 0.0082(9) -0.0025(10) -0.0063(11)
C5 0.0266(13) 0.0178(11) 0.0207(11) 0.0030(9) -0.0006(10) -0.0026(10)
C6 0.0281(14) 0.0183(11) 0.0267(12) 0.0039(9) -0.0044(10) -0.0017(10)
C7 0.0217(12) 0.0200(11) 0.0177(10) -0.0008(9) -0.0029(9) -0.0020(9)
C8 0.0240(11) 0.0151(10) 0.0208(10) 0.0015(9) 0.0003(9) 0.0028(9)
C9 0.0219(12) 0.0120(10) 0.0237(11) -0.0014(9) 0.0005(10) 0.0001(9)
C10 0.0203(12) 0.0178(11) 0.0181(10) 0.0011(8) 0.0015(10) 0.0040(10)
C11 0.0198(11) 0.0159(10) 0.0206(11) -0.0010(8) 0.0001(9) 0.0010(9)
C12 0.0344(15) 0.0296(13) 0.0234(12) -0.0018(10) -0.0057(11) 0.0057(12)
C13 0.0292(13) 0.0234(12) 0.0217(11) 0.0016(9) -0.0011(10) 0.0047(10)
C14 0.0249(13) 0.0274(12) 0.0230(12) -0.0044(10) -0.0039(10) 0.0029(11)
C15 0.0207(12) 0.0172(11) 0.0218(11) -0.0017(9) -0.0011(10) 0.0030(9)
C16 0.0186(11) 0.0205(12) 0.0221(11) -0.0031(9) -0.0002(10) 0.0000(10)
C17 0.0203(12) 0.0180(11) 0.0197(11) -0.0020(9) 0.0002(9) 0.0020(9)
C18 0.0215(11) 0.0176(11) 0.0220(11) -0.0015(9) -0.0002(9) 0.0004(10)
C19 0.0241(13) 0.0213(12) 0.0290(12) 0.0001(10) -0.0072(11) -0.0004(10)
C20 0.0250(13) 0.0181(11) 0.0279(12) -0.0053(9) -0.0068(10) -0.0012(10)
C21 0.0274(14) 0.0197(12) 0.0341(13) -0.0023(10) -0.0098(11) -0.0033(10)
C22 0.0236(12) 0.0209(12) 0.0261(12) -0.0024(9) -0.0057(10) 0.0035(10)
C23 0.0448(19) 0.0201(14) 0.099(3) 0.0062(16) -0.029(2) -0.0025(13)

loop_
_atom_type_symbol
_atom_type_description
_atom_type_scat_dispersion_real
_atom_type_scat_dispersion_imag
_atom_type_scat_source
C C 0.0181 0.0091 'International Tables Vol C Tables 4.2.6.8 and 6.1.1.4'
H H 0.0000 0.0000 'International Tables Vol C Tables 4.2.6.8 and 6.1.1.4'
N N 0.0311 0.0180 'International Tables Vol C Tables 4.2.6.8 and 6.1.1.4'
O O 0.0492 0.0322 'International Tables Vol C Tables 4.2.6.8 and 6.1.1.4'
S S 0.3331 0.5567 'International Tables Vol C Tables 4.2.6.8 and 6.1.1.4'

loop_
_geom_angle_atom_site_label_1
_geom_angle_atom_site_label_2
_geom_angle_atom_site_label_3
_geom_angle
_geom_angle_site_symmetry_1
_geom_angle_site_symmetry_3
_geom_angle_publ_flag
O1 S1 N1 105.76(10) . . ?
O1 S1 C7 108.37(11) . . ?
O2 S1 O1 121.33(11) . . ?
O2 S1 N1 105.87(10) . . ?
O2 S1 C7 109.29(11) . . ?
N1 S1 C7 104.99(11) . . ?
C23 S2 C00J 104.04(13) . . ?
C8 N1 S1 123.78(16) . . ?
C8 N1 C9 110.16(19) . . ?
C9 N1 S1 124.34(16) . . ?
C21 C00J S2 116.75(18) . . ?
C22 C00J S2 124.37(19) . . ?
C22 C00J C21 118.9(2) . . ?
H1A C1 H1B 109.5 . . ?
H1A C1 H1C 109.5 . . ?
H1B C1 H1C 109.5 . . ?
C2 C1 H1A 109.5 . . ?
C2 C1 H1B 109.5 . . ?
C2 C1 H1C 109.5 . . ?
C3 C2 C1 120.4(2) . . ?
C3 C2 C4 118.3(2) . . ?
C4 C2 C1 121.3(2) . . ?
C2 C3 H3 119.2 . . ?
C5 C3 C2 121.6(2) . . ?
C5 C3 H3 119.2 . . ?
C2 C4 H4 119.5 . . ?
C6 C4 C2 121.0(2) . . ?
C6 C4 H4 119.5 . . ?
C3 C5 H5 120.5 . . ?
C3 C5 C7 118.9(2) . . ?
C7 C5 H5 120.5 . . ?
C4 C6 H6 120.4 . . ?
C7 C6 C4 119.2(2) . . ?
C7 C6 H6 120.4 . . ?
C5 C7 S1 119.33(18) . . ?
C5 C7 C6 120.9(2) . . ?
C6 C7 S1 119.74(19) . . ?
N1 C8 H8 126.7 . . ?
C10 C8 N1 106.57(19) . . ?
C10 C8 H8 126.7 . . ?
N1 C9 H9 127.0 . . ?
C11 C9 N1 105.9(2) . . ?
C11 C9 H9 127.0 . . ?
C8 C10 C11 108.9(2) . . ?
C8 C10 C15 141.8(2) . . ?
C11 C10 C15 108.95(19) . . ?
C9 C11 C10 108.4(2) . . ?
C9 C11 C17 143.0(2) . . ?
C10 C11 C17 108.6(2) . . ?
H12A C12 H12B 108.7 . . ?
C13 C12 H12A 110.6 . . ?
C13 C12 H12B 110.6 . . ?
C13 C12 C14 105.8(2) . . ?
C14 C12 H12A 110.6 . . ?
C14 C12 H12B 110.6 . . ?
C12 C13 H13A 111.5 . . ?
C12 C13 H13B 111.5 . . ?
H13A C13 H13B 109.4 . . ?
C15 C13 C12 101.1(2) . . ?
C15 C13 H13A 111.5 . . ?
C15 C13 H13B 111.5 . . ?
C12 C14 H14A 111.1 . . ?
C12 C14 H14B 111.1 . . ?
H14A C14 H14B 109.1 . . ?
C16 C14 C12 103.3(2) . . ?
C16 C14 H14A 111.1 . . ?
C16 C14 H14B 111.1 . . ?
C10 C15 C13 124.3(2) . . ?
C10 C15 H15 109.7 . . ?
C10 C15 C16 101.78(18) . . ?
C13 C15 H15 109.7 . . ?
C16 C15 C13 100.38(19) . . ?
C16 C15 H15 109.7 . . ?
C14 C16 C15 108.6(2) . . ?
C17 C16 C14 136.3(2) . . ?
C17 C16 C15 113.1(2) . . ?
C11 C17 C18 124.7(2) . . ?
C16 C17 C11 107.3(2) . . ?
C16 C17 C18 127.9(2) . . ?
C19 C18 C17 121.2(2) . . ?
C20 C18 C17 121.4(2) . . ?
C20 C18 C19 117.4(2) . . ?
C18 C19 H19 119.4 . . ?
C21 C19 C18 121.2(2) . . ?
C21 C19 H19 119.4 . . ?
C18 C20 H20 119.0 . . ?
C18 C20 C22 121.9(2) . . ?
C22 C20 H20 119.0 . . ?
C00J C21 H21 119.6 . . ?
C19 C21 C00J 120.7(2) . . ?
C19 C21 H21 119.6 . . ?
C00J C22 C20 119.9(2) . . ?
C00J C22 H22 120.1 . . ?
C20 C22 H22 120.1 . . ?
S2 C23 H23A 109.5 . . ?
S2 C23 H23B 109.5 . . ?
S2 C23 H23C 109.5 . . ?
H23A C23 H23B 109.5 . . ?
H23A C23 H23C 109.5 . . ?
H23B C23 H23C 109.5 . . ?

loop_
_geom_bond_atom_site_label_1
_geom_bond_atom_site_label_2
_geom_bond_distance
_geom_bond_site_symmetry_2
_geom_bond_publ_flag
S1 O1 1.4287(17) . ?
S1 O2 1.4281(17) . ?
S1 N1 1.6617(19) . ?
S1 C7 1.757(2) . ?
S2 C00J 1.766(2) . ?
S2 C23 1.766(3) . ?
N1 C8 1.401(3) . ?
N1 C9 1.411(3) . ?
C00J C21 1.394(4) . ?
C00J C22 1.386(4) . ?
C1 H1A 0.9600 . ?
C1 H1B 0.9600 . ?
C1 H1C 0.9600 . ?
C1 C2 1.504(4) . ?
C2 C3 1.391(3) . ?
C2 C4 1.396(4) . ?
C3 H3 0.9300 . ?
C3 C5 1.388(3) . ?
C4 H4 0.9300 . ?
C4 C6 1.390(4) . ?
C5 H5 0.9300 . ?
C5 C7 1.388(3) . ?
C6 H6 0.9300 . ?
C6 C7 1.390(3) . ?
C8 H8 0.9300 . ?
C8 C10 1.350(3) . ?
C9 H9 0.9300 . ?
C9 C11 1.364(3) . ?
C10 C11 1.438(3) . ?
C10 C15 1.499(3) . ?
C11 C17 1.479(3) . ?
C12 H12A 0.9700 . ?
C12 H12B 0.9700 . ?
C12 C13 1.545(4) . ?
C12 C14 1.556(4) . ?
C13 H13A 0.9700 . ?
C13 H13B 0.9700 . ?
C13 C15 1.539(3) . ?
C14 H14A 0.9700 . ?
C14 H14B 0.9700 . ?
C14 C16 1.504(3) . ?
C15 H15 0.9800 . ?
C15 C16 1.522(3) . ?
C16 C17 1.352(3) . ?
C17 C18 1.480(3) . ?
C18 C19 1.397(3) . ?
C18 C20 1.391(3) . ?
C19 H19 0.9300 . ?
C19 C21 1.389(3) . ?
C20 H20 0.9300 . ?
C20 C22 1.398(3) . ?
C21 H21 0.9300 . ?
C22 H22 0.9300 . ?
C23 H23A 0.9600 . ?
C23 H23B 0.9600 . ?
C23 H23C 0.9600 . ?
